data_4347760
loop_
_publ_author_name
'Arras, Janet'
'Eichele, Klaus'
'Maryasin, Boris'
'Schubert, Hartmut'
'Ochsenfeld, Christian'
'Wesemann, Lars'

_publ_section_title
;
 Intermolecular (119)Sn,(31)P Through-Space Spin-Spin Coupling in a Solid
 Bivalent Tin Phosphido Complex.
;
_journal_issue 9
_journal_name_full 'Inorganic chemistry'
_journal_page_first 4669
_journal_page_last 4675
_journal_paper_doi 10.1021/acs.inorgchem.6b00573
_journal_volume 55
_journal_year 2016
_chemical_formula_moiety 'C28 H30 N2 P2 Sn'
_chemical_formula_sum 'C28 H30 N2 P2 Sn'
_chemical_formula_weight 575.19
_chemical_name_common 2(thf)
_space_group_crystal_system tetragonal
_space_group_IT_number 110
_space_group_name_Hall 'I 4bw -2c'
_space_group_name_H-M_alt 'I 41 c d'
_atom_sites_solution_hydrogens geom
_atom_sites_solution_primary direct
_atom_sites_solution_secondary difmap
_cell_angle_alpha 90
_cell_angle_beta 90
_cell_angle_gamma 90
_cell_formula_units_Z 8
_cell_length_a 21.082(2)
_cell_length_b 21.082(2)
_cell_length_c 11.5882(12)
_cell_measurement_reflns_used 5738
_cell_measurement_temperature 100.(2)
_cell_measurement_theta_max 27.5544
_cell_measurement_theta_min 6.9816
_cell_volume 5150.4(9)
_computing_cell_refinement 'APEX2 v2011.8-0 (Bruker AXS)'
_computing_data_collection 'Bruker APEX2'
_computing_data_reduction 'SAINT V7.68A (Bruker AXS, 2009)'
_computing_structure_refinement 'SHELXL-97 (Sheldrick, 2008)'
_computing_structure_solution 'SHELXS-97 (Sheldrick, 2008)'
_diffrn_ambient_temperature 100.(2)
_diffrn_detector_area_resol_mean 8.3333
_diffrn_measured_fraction_theta_full 0.981
_diffrn_measured_fraction_theta_max 0.981
_diffrn_measurement_device_type 'Bruker APEX-II CCD'
_diffrn_measurement_method '\f and \w scans'
_diffrn_radiation_monochromator graphite
_diffrn_radiation_type MoK\a
_diffrn_radiation_wavelength 0.71073
_diffrn_reflns_av_R_equivalents 0.0354
_diffrn_reflns_av_sigmaI/netI 0.0246
_diffrn_reflns_limit_h_max 23
_diffrn_reflns_limit_h_min -27
_diffrn_reflns_limit_k_max 27
_diffrn_reflns_limit_k_min -27
_diffrn_reflns_limit_l_max 15
_diffrn_reflns_limit_l_min -15
_diffrn_reflns_number 17391
_diffrn_reflns_theta_full 27.56
_diffrn_reflns_theta_max 27.56
_diffrn_reflns_theta_min 6.73
_diffrn_source_type 'fine-focus sealed tube'
_exptl_absorpt_coefficient_mu 1.135
_exptl_absorpt_correction_T_max 0.92
_exptl_absorpt_correction_T_min 0.85
_exptl_absorpt_correction_type multi-scan
_exptl_absorpt_process_details 'SADABS V2008/1 (Bruker AXS)'
_exptl_crystal_colour 'clear orange-brown'
_exptl_crystal_density_diffrn 1.483
_exptl_crystal_density_method 'not measured'
_exptl_crystal_description prism
_exptl_crystal_F_000 2336
_exptl_crystal_size_max 0.120
_exptl_crystal_size_mid 0.100
_exptl_crystal_size_min 0.070
_refine_diff_density_max 0.252
_refine_diff_density_min -0.206
_refine_ls_abs_structure_details 'Flack H D (1983), Acta Cryst. A39, 876-881'
_refine_ls_abs_structure_Flack -0.017(17)
_refine_ls_extinction_method none
_refine_ls_goodness_of_fit_ref 1.142
_refine_ls_hydrogen_treatment constr
_refine_ls_matrix_type full
_refine_ls_number_parameters 152
_refine_ls_number_reflns 2928
_refine_ls_number_restraints 1
_refine_ls_restrained_S_all 1.142
_refine_ls_R_factor_all 0.0278
_refine_ls_R_factor_gt 0.0175
_refine_ls_shift/su_max 0.002
_refine_ls_shift/su_mean 0.000
_refine_ls_structure_factor_coef Fsqd
_refine_ls_weighting_details 'calc w=1/[\s^2^(Fo^2^)+(0.0000P)^2^+0.0000P] where P=(Fo^2^+2Fc^2^)/3'
_refine_ls_weighting_scheme calc
_refine_ls_wR_factor_gt 0.0268
_refine_ls_wR_factor_ref 0.0279
_reflns_number_gt 2318
_reflns_number_total 2928
_reflns_threshold_expression >2sigma(I)
_cod_data_source_file ic6b00573_si_002.cif
_cod_data_source_block I
_cod_database_code 4347760

loop_
_space_group_symop_operation_xyz
'x, y, z'
'-y+1/2, x, z+3/4'
'y+1/2, -x, z+3/4'
'-x, -y, z'
'-x, y, z+1/2'
'x, -y, z+1/2'
'-y+1/2, -x, z+1/4'
'y+1/2, x, z+1/4'
'x+1/2, y+1/2, z+1/2'
'-y+1, x+1/2, z+5/4'
'y+1, -x+1/2, z+5/4'
'-x+1/2, -y+1/2, z+1/2'
'-x+1/2, y+1/2, z+1'
'x+1/2, -y+1/2, z+1'
'-y+1, -x+1/2, z+3/4'
'y+1, x+1/2, z+3/4'

loop_
_atom_site_type_symbol
_atom_site_label
_atom_site_fract_x
_atom_site_fract_y
_atom_site_fract_z
_atom_site_U_iso_or_equiv
_atom_site_adp_type
_atom_site_calc_flag
_atom_site_refinement_flags
_atom_site_occupancy
Sn Sn 1.0 1.0 0.50816(3) 0.01375(4) Uani d S 1
P P 0.90309(2) 0.99712(3) 0.36716(4) 0.01700(9) Uani d . 1
N N 0.97776(8) 0.88195(8) 0.44641(13) 0.0157(4) Uani d . 1
C C1 0.87132(10) 0.92798(10) 0.44566(16) 0.0169(5) Uani d . 1
C C2 0.91116(10) 0.87742(10) 0.47779(15) 0.0159(4) Uani d . 1
C C3 0.88683(11) 0.82647(10) 0.53949(15) 0.0205(5) Uani d . 1
H H3 0.9143 0.793 0.5623 0.025 Uiso calc R 1
C C4 0.82314(11) 0.82373(11) 0.56823(16) 0.0224(4) Uani d . 1
H H4 0.8071 0.7885 0.6104 0.027 Uiso calc R 1
C C5 0.78286(11) 0.87226(11) 0.53552(16) 0.0218(5) Uani d . 1
H H5 0.739 0.8705 0.5543 0.026 Uiso calc R 1
C C6 0.80714(10) 0.92347(10) 0.47494(16) 0.0191(5) Uani d . 1
H H6 0.7792 0.9566 0.4525 0.023 Uiso calc R 1
C C7 0.98718(11) 0.87074(10) 0.32048(16) 0.0217(5) Uani d . 1
H H7A 0.9766 0.8266 0.3021 0.033 Uiso calc R 1
H H7B 1.0315 0.879 0.3002 0.033 Uiso calc R 1
H H7C 0.9595 0.8992 0.2764 0.033 Uiso calc R 1
C C8 1.01939(8) 0.83835(9) 0.5101(2) 0.0216(4) Uani d . 1
H H8A 1.0132 0.8444 0.5932 0.032 Uiso calc R 1
H H8B 1.0637 0.8471 0.4902 0.032 Uiso calc R 1
H H8C 1.009 0.7945 0.4893 0.032 Uiso calc R 1
C C9 0.85023(10) 1.05767(10) 0.42736(18) 0.0190(5) Uani d . 1
C C10 0.84014(11) 1.06646(11) 0.54589(18) 0.0213(5) Uani d . 1
H H10 0.8632 1.0415 0.5998 0.026 Uiso calc R 1
C C11 0.79690(11) 1.11107(11) 0.5856(2) 0.0324(6) Uani d . 1
H H11 0.7902 1.1164 0.6661 0.039 Uiso calc R 1
C C12 0.76348(11) 1.14787(11) 0.5069(3) 0.0418(7) Uani d . 1
H H12 0.7332 1.1778 0.5337 0.05 Uiso calc R 1
C C13 0.77389(11) 1.14118(11) 0.3912(3) 0.0385(7) Uani d . 1
H H13 0.7514 1.1671 0.3381 0.046 Uiso calc R 1
C C14 0.81723(10) 1.09651(10) 0.3506(2) 0.0260(5) Uani d . 1
H H14 0.8244 1.0925 0.27 0.031 Uiso calc R 1

loop_
_atom_site_aniso_label
_atom_site_aniso_U_11
_atom_site_aniso_U_22
_atom_site_aniso_U_33
_atom_site_aniso_U_12
_atom_site_aniso_U_13
_atom_site_aniso_U_23
Sn 0.01518(9) 0.01427(9) 0.01180(5) 0.00138(10) 0 0
P 0.0190(2) 0.0180(2) 0.01395(18) 0.0020(3) -0.0020(2) 0.0019(3)
N 0.0181(9) 0.0157(9) 0.0135(8) 0.0021(7) 0.0001(7) 0.0011(7)
C1 0.0199(12) 0.0176(11) 0.0133(10) -0.0020(9) -0.0033(9) -0.0039(8)
C2 0.0198(11) 0.0150(10) 0.0129(10) -0.0016(8) -0.0032(7) -0.0047(7)
C3 0.0250(12) 0.0167(11) 0.0197(11) 0.0003(9) -0.0028(8) -0.0003(8)
C4 0.0276(14) 0.0194(12) 0.0204(9) -0.0088(9) -0.0008(10) -0.0002(9)
C5 0.0191(12) 0.0247(12) 0.0215(12) -0.0071(10) -0.0014(9) -0.0045(9)
C6 0.0174(11) 0.0193(11) 0.0207(11) -0.0017(10) -0.0047(9) -0.0013(9)
C7 0.0281(15) 0.0206(11) 0.0165(9) 0.0019(10) 0.0016(9) -0.0060(8)
C8 0.0227(11) 0.0176(9) 0.0245(9) 0.0035(7) -0.0019(12) 0.0021(12)
C9 0.0143(11) 0.0151(11) 0.0275(11) -0.0024(9) -0.0008(9) 0.0014(9)
C10 0.0169(12) 0.0179(12) 0.0291(12) -0.0018(10) 0.0026(9) 0.0014(9)
C11 0.0230(13) 0.0237(13) 0.0506(16) -0.0089(11) 0.0141(12) -0.0122(12)
C12 0.0152(11) 0.0186(12) 0.092(2) 0.0004(9) 0.0053(18) -0.0143(18)
C13 0.0238(13) 0.0188(12) 0.073(2) -0.0002(10) -0.0133(14) 0.0074(13)
C14 0.0197(11) 0.0205(11) 0.0377(14) -0.0051(9) -0.0073(10) 0.0077(11)

loop_
_atom_type_symbol
_atom_type_description
_atom_type_scat_dispersion_real
_atom_type_scat_dispersion_imag
_atom_type_scat_source
C C 0.0033 0.0016 'International Tables Vol C Tables 4.2.6.8 and 6.1.1.4'
N N 0.0061 0.0033 'International Tables Vol C Tables 4.2.6.8 and 6.1.1.4'
P P 0.1023 0.0942 'International Tables Vol C Tables 4.2.6.8 and 6.1.1.4'
Sn Sn -0.6537 1.4246 'International Tables Vol C Tables 4.2.6.8 and 6.1.1.4'
H H 0.0000 0.0000 'International Tables Vol C Tables 4.2.6.8 and 6.1.1.4'

loop_
_geom_angle_atom_site_label_1
_geom_angle_atom_site_label_2
_geom_angle_atom_site_label_3
_geom_angle_site_symmetry_1
_geom_angle
P Sn P 4_775 102.73(2)
C3 C2 C1 . 120.11(19)
C3 C2 N . 122.45(18)
C1 C2 N . 117.42(18)
C2 N C8 . 114.21(16)
C2 N C7 . 111.28(15)
C8 N C7 . 108.21(16)
C6 C1 C2 . 117.51(19)
C6 C1 P . 121.66(16)
C2 C1 P . 120.82(17)
C11 C10 C9 . 120.9(2)
C11 C10 H10 . 119.5
C9 C10 H10 . 119.5
C14 C9 C10 . 118.1(2)
C14 C9 P . 118.00(16)
C10 C9 P . 123.86(17)
C5 C6 C1 . 122.2(2)
C5 C6 H6 . 118.9
C1 C6 H6 . 118.9
C9 P C1 . 98.16(9)
C9 P Sn . 102.76(7)
C1 P Sn . 89.66(7)
C5 C4 C3 . 119.9(2)
C5 C4 H4 . 120.0
C3 C4 H4 . 120.0
C4 C5 C6 . 119.2(2)
C4 C5 H5 . 120.4
C6 C5 H5 . 120.4
C4 C3 C2 . 120.9(2)
C4 C3 H3 . 119.5
C2 C3 H3 . 119.5
N C7 H7A . 109.5
N C7 H7B . 109.5
H7A C7 H7B . 109.5
N C7 H7C . 109.5
H7A C7 H7C . 109.5
H7B C7 H7C . 109.5
N C8 H8A . 109.5
N C8 H8B . 109.5
H8A C8 H8B . 109.5
N C8 H8C . 109.5
H8A C8 H8C . 109.5
H8B C8 H8C . 109.5
C13 C12 C11 . 120.4(2)
C13 C12 H12 . 119.8
C11 C12 H12 . 119.8
C12 C13 C14 . 120.4(2)
C12 C13 H13 . 119.8
C14 C13 H13 . 119.8
C13 C14 C9 . 120.5(2)
C13 C14 H14 . 119.7
C9 C14 H14 . 119.7
C10 C11 C12 . 119.6(2)
C10 C11 H11 . 120.2
C12 C11 H11 . 120.2

loop_
_geom_bond_atom_site_label_1
_geom_bond_atom_site_label_2
_geom_bond_site_symmetry_2
_geom_bond_distance
Sn P 4_775 2.6167(5)
Sn P . 2.6167(5)
C2 C3 . 1.388(3)
C2 C1 . 1.407(3)
C2 N . 1.454(3)
N C8 . 1.470(2)
N C7 . 1.492(2)
C1 C6 . 1.398(3)
C1 P . 1.844(2)
C10 C11 . 1.388(3)
C10 C9 . 1.402(3)
C10 H10 . 0.95
C9 C14 . 1.395(3)
C9 P . 1.833(2)
C6 C5 . 1.386(3)
C6 H6 . 0.95
C5 C4 . 1.383(3)
C4 C3 . 1.385(3)
C4 H4 . 0.95
C5 H5 . 0.95
C3 H3 . 0.95
C7 H7A . 0.98
C7 H7B . 0.98
C7 H7C . 0.98
C8 H8A . 0.98
C8 H8B . 0.98
C8 H8C . 0.98
C12 C13 . 1.366(4)
C12 C11 . 1.389(4)
C12 H12 . 0.95
C13 C14 . 1.394(3)
C13 H13 . 0.95
C14 H14 . 0.95
C11 H11 . 0.95

loop_
_geom_torsion_atom_site_label_1
_geom_torsion_atom_site_label_2
_geom_torsion_atom_site_label_3
_geom_torsion_atom_site_label_4
_geom_torsion_site_symmetry_1
_geom_torsion
C3 C2 N C8 . -15.4(2)
C1 C2 N C8 . 163.01(17)
C3 C2 N C7 . 107.4(2)
C1 C2 N C7 . -74.1(2)
C3 C2 C1 C6 . -2.0(3)
N C2 C1 C6 . 179.49(16)
C3 C2 C1 P . 178.32(14)
N C2 C1 P . -0.2(2)
C11 C10 C9 C14 . 2.2(4)
C11 C10 C9 P . -176.61(16)
C2 C1 C6 C5 . 1.4(3)
P C1 C6 C5 . -178.95(15)
C14 C9 P C1 . -127.39(17)
C10 C9 P C1 . 51.4(2)
C14 C9 P Sn . 141.11(16)
C10 C9 P Sn . -40.1(2)
C6 C1 P C9 . 32.82(18)
C2 C1 P C9 . -147.53(16)
C6 C1 P Sn . 135.67(16)
C2 C1 P Sn . -44.68(15)
P Sn P C9 4_775 -132.90(7)
P Sn P C1 4_775 128.81(7)
C3 C4 C5 C6 . -0.6(3)
C1 C6 C5 C4 . -0.1(3)
C5 C4 C3 C2 . -0.1(3)
C1 C2 C3 C4 . 1.4(3)
N C2 C3 C4 . 179.83(17)
C11 C12 C13 C14 . 1.3(3)
C12 C13 C14 C9 . 0.5(3)
C10 C9 C14 C13 . -2.2(3)
P C9 C14 C13 . 176.67(16)
C9 C10 C11 C12 . -0.5(4)
C13 C12 C11 C10 . -1.3(3)
